data_7028135
loop_
_publ_author_name
'Charbonni\`ere, Lo\"ic J.'
'Balsiger, Christian'
'Schenk, Kurt J.'
'B\"unzli, Jean-Claude G.'

_publ_section_title
;
 Complexes of p-tert-butylcalix[5]arene with lanthanides: synthesis,
 structure and photophysical properties&#x200A;&#x2020;
;
_journal_issue 3
_journal_name_full 'Journal of the Chemical Society, Dalton Transactions'
_journal_page_first 505
_journal_paper_doi 10.1039/a706152h
_journal_year 1998
_chemical_formula_moiety 'EU2(calix-5)4DMSO4 x 5THF'
_chemical_formula_sum 'C158 H214 Eu2 O24 S4'
_chemical_formula_weight 2929.45
_chemical_name_systematic
;
 ?
;
_space_group_IT_number 2
_symmetry_cell_setting triclinic
_symmetry_space_group_name_Hall '-P 1'
_symmetry_space_group_name_H-M 'P -1'
_atom_sites_solution_hydrogens geom
_atom_sites_solution_primary direct
_atom_sites_solution_secondary difmap
_audit_creation_method SHELXL
_cell_angle_alpha 97.97(3)
_cell_angle_beta 97.51(3)
_cell_angle_gamma 114.26(3)
_cell_formula_units_Z 2
_cell_length_a 16.442(3)
_cell_length_b 16.496(3)
_cell_length_c 32.629(7)
_cell_measurement_temperature 180(2)
_cell_volume 7816(4)
_computing_structure_refinement 'SHELXL-93 (Sheldrick, 1993)'
_computing_structure_solution 'SHELXS-86 (Sheldrick, 1990)'
_diffrn_ambient_temperature 293(2)
_diffrn_radiation_monochromator graphite
_diffrn_radiation_source 'fine-focus sealed tube'
_diffrn_radiation_type MoK\a
_diffrn_radiation_wavelength 0.71073
_diffrn_reflns_av_R_equivalents 0.2389
_diffrn_reflns_av_sigmaI/netI 0.5093
_diffrn_reflns_limit_h_max 18
_diffrn_reflns_limit_h_min -18
_diffrn_reflns_limit_k_max 18
_diffrn_reflns_limit_k_min -18
_diffrn_reflns_limit_l_max 37
_diffrn_reflns_limit_l_min -37
_diffrn_reflns_number 44486
_diffrn_reflns_theta_max 24.05
_diffrn_reflns_theta_min 1.93
_exptl_absorpt_coefficient_mu 0.912
_exptl_absorpt_correction_type N/A
_exptl_crystal_colour 'egg yolk'
_exptl_crystal_density_diffrn 1.245
_exptl_crystal_description 'verkantet eingesunkene Steinplatten'
_exptl_crystal_F_000 3088
_refine_diff_density_max 1.106
_refine_diff_density_min -1.179
_refine_diff_density_rms 0.164
_refine_ls_extinction_coef 0.00024(14)
_refine_ls_extinction_expression Fc^*^=kFc[1+0.001xFc^2^\l^3^/sin(2\q)]^-1/4^
_refine_ls_extinction_method SHELXL
_refine_ls_goodness_of_fit_all 0.822
_refine_ls_goodness_of_fit_obs 1.231
_refine_ls_matrix_type full
_refine_ls_number_parameters 724
_refine_ls_number_reflns 22971
_refine_ls_number_restraints 229
_refine_ls_restrained_S_all 0.824
_refine_ls_restrained_S_obs 1.221
_refine_ls_R_factor_all 0.2806
_refine_ls_R_factor_obs 0.1120
_refine_ls_shift/esd_max 0.242
_refine_ls_shift/esd_mean 0.006
_refine_ls_structure_factor_coef Fsqd
_refine_ls_weighting_details 'w=1/[\s^2^(Fo^2^)+(0.1086P)^2^+0.0000P] where P=(Fo^2^+2Fc^2^)/3'
_refine_ls_weighting_scheme calc
_refine_ls_wR_factor_all 0.3174
_refine_ls_wR_factor_obs 0.2475
_reflns_number_observed 6273
_reflns_number_total 22971
_reflns_observed_criterion >2sigma(I)
_cod_data_source_file h706152sup1.cif
_cod_data_source_block p1bar
_cod_depositor_comments
;
The following automatic conversions were performed:

'_refine_ls_weighting_scheme' value 'calc
w=1/[\s^2^(Fo^2^)+(0.1086P)^2^+0.0000P] where P=(Fo^2^+2Fc^2^)/3' was
changed to 'calc'. New tag '_refine_ls_weighting_details' was
created. The value of the new tag was set to
'w=1/[\s^2^(Fo^2^)+(0.1086P)^2^+0.0000P] where P=(Fo^2^+2Fc^2^)/3'.

Automatic conversion script
Id: cif_fix_values 3143 2015-03-26 13:38:13Z robertas 
;
_cod_original_cell_volume 7816.0(27)
_cod_original_sg_symbol_H-M P-1
_cod_database_code 7028135

loop_
_symmetry_equiv_pos_as_xyz
'x, y, z'
'-x, -y, -z'

loop_
_atom_site_aniso_label
_atom_site_aniso_U_11
_atom_site_aniso_U_22
_atom_site_aniso_U_33
_atom_site_aniso_U_23
_atom_site_aniso_U_13
_atom_site_aniso_U_12
Eu1 0.0378(7) 0.0367(7) 0.0397(7) 0.0037(5) 0.0063(5) 0.0267(6)
O102 0.054(9) 0.064(9) 0.042(8) 0.012(7) 0.012(7) 0.039(8)
O103 0.079(10) 0.050(9) 0.057(9) -0.018(7) -0.012(8) 0.047(9)
O104 0.067(9) 0.035(7) 0.039(8) 0.013(6) 0.023(7) 0.038(7)
O105 0.027(7) 0.018(7) 0.077(10) -0.003(7) 0.038(7) -0.004(6)
S1 0.260(10) 0.255(11) 0.068(5) 0.019(6) 0.025(6) 0.249(10)
C512 0.079(27) 0.368(60) 0.932(149) -0.543(85) 0.056(52) 0.027(36)
S2 0.069(4) 0.050(4) 0.041(3) 0.006(3) 0.005(3) 0.028(3)
O502 0.044(8) 0.062(9) 0.044(8) 0.015(7) 0.002(6) 0.041(8)
C521 0.063(16) 0.039(14) 0.091(19) -0.018(13) -0.019(14) -0.002(13)
C522 0.071(19) 0.125(26) 0.133(26) 0.047(21) 0.077(19) -0.023(19)
Eu3 0.0373(7) 0.0367(7) 0.0382(7) 0.0032(5) 0.0088(5) 0.0269(6)
O302 0.045(8) 0.069(10) 0.057(9) -0.009(7) 0.005(7) 0.048(8)
O303 0.076(10) 0.036(8) 0.040(8) 0.001(6) 0.017(7) 0.036(8)
O304 0.041(7) 0.038(7) 0.039(8) 0.004(6) -0.010(6) 0.035(7)
O305 0.021(7) 0.017(7) 0.053(9) 0.013(6) 0.003(6) -0.004(6)
S5 0.275(10) 0.271(11) 0.069(5) 0.018(6) 0.021(6) 0.269(10)
O505 0.108(12) 0.115(13) 0.066(10) 0.002(9) 0.018(9) 0.106(12)
C551 0.169(39) 0.095(28) 0.500(87) 0.140(43) -0.227(49) -0.031(29)
S6 0.047(3) 0.063(4) 0.047(3) -0.002(3) 0.011(3) 0.021(3)
O506 0.047(8) 0.050(9) 0.040(8) -0.001(7) 0.012(7) 0.032(7)
C561 0.045(15) 0.150(27) 0.065(17) -0.030(17) -0.014(13) 0.037(17)
C562 0.140(26) 0.079(20) 0.056(17) 0.014(14) 0.041(17) 0.022(19)

loop_
_atom_site_label
_atom_site_type_symbol
_atom_site_fract_x
_atom_site_fract_y
_atom_site_fract_z
_atom_site_U_iso_or_equiv
_atom_site_thermal_displace_type
_atom_site_occupancy
_atom_site_calc_flag
_atom_site_refinement_flags
Eu1 Eu 0.07014(7) -0.03585(7) 0.54044(3) 0.0351(3) Uani 1 d .
O101 O 0.1673(8) 0.1077(8) 0.5311(4) 0.033(3) Uiso 1 d .
O102 O 0.2119(9) -0.0042(9) 0.5934(4) 0.048(4) Uani 1 d .
O103 O 0.0791(10) -0.1397(9) 0.5913(4) 0.061(4) Uani 1 d .
O104 O -0.0836(9) -0.1427(8) 0.5290(4) 0.040(3) Uani 1 d .
O105 O -0.0232(8) 0.0481(8) 0.5311(4) 0.044(4) Uani 1 d D
S1 S 0.1579(7) -0.1852(7) 0.4790(2) 0.150(4) Uani 1 d D
O501 O 0.1303(10) -0.1261(9) 0.5079(4) 0.070(5) Uiso 1 d D
C511 C 0.1805(29) -0.2635(23) 0.5058(14) 0.217(22) Uiso 1 d D
C512 C 0.2686(16) -0.1209(18) 0.4709(14) 0.562(76) Uani 1 d D
S2 S 0.1036(4) 0.0165(4) 0.6544(2) 0.054(2) Uani 1 d D
O502 O 0.0652(8) 0.0205(9) 0.6103(3) 0.044(4) Uani 1 d D
C521 C 0.1751(13) 0.1306(12) 0.6800(8) 0.079(8) Uani 1 d D
C522 C 0.0135(15) -0.0048(18) 0.6826(9) 0.125(14) Uani 1 d D
C101 C 0.2233(14) 0.1773(13) 0.5651(6) 0.0540(7) Uiso 1 d D
C102 C 0.1972(14) 0.2372(13) 0.5851(6) 0.0540(7) Uiso 1 d D
C103 C 0.2546(14) 0.3033(13) 0.6202(6) 0.0540(7) Uiso 1 d D
C104 C 0.3416(14) 0.3125(13) 0.6365(6) 0.0540(7) Uiso 1 d D
C105 C 0.3717(14) 0.2501(14) 0.6162(7) 0.0540(7) Uiso 1 d D
C106 C 0.3098(15) 0.1828(14) 0.5794(6) 0.0540(7) Uiso 1 d D
C107 C 0.4050(13) 0.3858(13) 0.6759(6) 0.0540(7) Uiso 1 d D
C108 C 0.4014(22) 0.4731(19) 0.6709(11) 0.142(2) Uiso 1 d D
C109 C 0.3720(21) 0.3603(23) 0.7152(9) 0.142(2) Uiso 1 d D
C110 C 0.5025(17) 0.4002(23) 0.6812(11) 0.142(2) Uiso 1 d D
C111 C 0.1040(13) 0.2358(13) 0.5691(6) 0.040(2) Uiso 1 d .
C112 C 0.0281(13) 0.1820(14) 0.5876(6) 0.0540(7) Uiso 1 d D
C113 C 0.0108(13) 0.2204(14) 0.6240(6) 0.0540(7) Uiso 1 d D
C114 C -0.0626(13) 0.1765(14) 0.6420(6) 0.0540(7) Uiso 1 d D
C115 C -0.1225(14) 0.0887(15) 0.6213(6) 0.0540(7) Uiso 1 d D
C116 C -0.1128(14) 0.0422(15) 0.5861(7) 0.0540(7) Uiso 1 d D
C117 C -0.0337(14) 0.0917(14) 0.5686(5) 0.0540(7) Uiso 1 d D
C118 C -0.0779(13) 0.2283(13) 0.6825(6) 0.0540(7) Uiso 1 d D
C119 C -0.1748(16) 0.1812(21) 0.6897(11) 0.142(2) Uiso 1 d D
C120 C -0.0122(18) 0.2359(23) 0.7190(10) 0.142(2) Uiso 1 d D
C121 C -0.0674(22) 0.3216(18) 0.6766(11) 0.142(2) Uiso 1 d D
C122 C -0.1820(13) -0.0510(13) 0.5652(6) 0.040(2) Uiso 1 d .
C123 C -0.1753(11) -0.1336(12) 0.5784(6) 0.0540(7) Uiso 1 d D
C124 C -0.2159(11) -0.1634(13) 0.6123(6) 0.0540(7) Uiso 1 d D
C125 C -0.2099(11) -0.2360(13) 0.6269(5) 0.0540(7) Uiso 1 d D
C126 C -0.1612(14) -0.2840(14) 0.6075(6) 0.0540(7) Uiso 1 d D
C127 C -0.1197(14) -0.2509(14) 0.5739(6) 0.0540(7) Uiso 1 d D
C128 C -0.1267(14) -0.1741(15) 0.5593(7) 0.0540(7) Uiso 1 d D
C129 C -0.2582(12) -0.2712(13) 0.6624(6) 0.0540(7) Uiso 1 d D
C130 C -0.2350(22) -0.1967(18) 0.6987(9) 0.142(2) Uiso 1 d D
C131 C -0.3603(17) -0.3095(22) 0.6428(10) 0.142(2) Uiso 1 d D
C132 C -0.2471(22) -0.3510(19) 0.6747(11) 0.142(2) Uiso 1 d D
C133 C -0.0831(13) -0.3049(13) 0.5487(6) 0.040(2) Uiso 1 d .
C134 C 0.0050(14) -0.3013(15) 0.5729(6) 0.0540(7) Uiso 1 d D
C135 C 0.0126(14) -0.3846(15) 0.5718(5) 0.0540(7) Uiso 1 d D
C136 C 0.0965(14) -0.3844(13) 0.5914(5) 0.0540(7) Uiso 1 d D
C137 C 0.1673(14) -0.3025(15) 0.6118(6) 0.0540(7) Uiso 1 d D
C138 C 0.1682(15) -0.2147(15) 0.6138(6) 0.0540(7) Uiso 1 d D
C139 C 0.0802(15) -0.2193(15) 0.5918(6) 0.0540(7) Uiso 1 d D
C140 C 0.1067(13) -0.4728(13) 0.5909(6) 0.0540(7) Uiso 1 d D
C141 C 0.0378(18) -0.5273(24) 0.6117(9) 0.142(2) Uiso 1 d D
C142 C 0.1974(17) -0.4581(25) 0.6186(9) 0.142(2) Uiso 1 d D
C143 C 0.1035(22) -0.5087(25) 0.5473(7) 0.142(2) Uiso 1 d D
C144 C 0.2447(13) -0.1271(13) 0.6396(6) 0.040(2) Uiso 1 d .
C145 C 0.3080(14) -0.0748(14) 0.6149(6) 0.0540(7) Uiso 1 d D
C146 C 0.3927(14) -0.0828(13) 0.6130(5) 0.0540(7) Uiso 1 d D
C147 C 0.4566(12) -0.0285(13) 0.5939(5) 0.0540(7) Uiso 1 d D
C148 C 0.4388(14) 0.0397(14) 0.5746(6) 0.0540(7) Uiso 1 d D
C149 C 0.3611(15) 0.0513(15) 0.5763(6) 0.0540(7) Uiso 1 d D
C150 C 0.2924(15) -0.0071(15) 0.5939(6) 0.0540(7) Uiso 1 d D
C151 C 0.5476(12) -0.0340(13) 0.5918(6) 0.0540(7) Uiso 1 d D
C152 C 0.5738(24) -0.0733(20) 0.6256(9) 0.142(2) Uiso 1 d D
C153 C 0.5429(24) -0.0744(21) 0.5483(7) 0.142(2) Uiso 1 d D
C154 C 0.6272(23) 0.0631(16) 0.6023(10) 0.142(2) Uiso 1 d D
C155 C 0.3438(13) 0.1214(13) 0.5542(6) 0.040(2) Uiso 1 d .
Eu3 Eu -0.03588(7) 0.07014(7) 1.04043(3) 0.0341(3) Uani 1 d .
O301 O -0.1419(8) -0.0814(8) 1.0284(4) 0.039(3) Uiso 1 d .
O302 O -0.1381(9) 0.0818(9) 1.0914(4) 0.052(4) Uani 1 d .
O303 O -0.0037(9) 0.2137(8) 1.0935(4) 0.047(4) Uani 1 d .
O304 O 0.1091(8) 0.1672(8) 1.0323(4) 0.036(3) Uani 1 d .
O305 O 0.0499(8) -0.0233(8) 1.0318(4) 0.034(3) Uani 1 d .
S5 S -0.1869(8) 0.1563(8) 0.9792(2) 0.157(4) Uani 1 d D
O505 O -0.1266(10) 0.1297(11) 1.0082(4) 0.078(5) Uani 1 d D
C551 C -0.1279(20) 0.2655(20) 0.9748(14) 0.307(43) Uani 1 d D
C552 C -0.2697(22) 0.1746(26) 1.0083(12) 0.160(15) Uiso 1 d D
S6 S 0.0158(4) 0.1039(4) 1.1545(2) 0.054(2) Uani 1 d D
O506 O 0.0194(9) 0.0651(9) 1.1101(3) 0.043(4) Uani 1 d D
C561 C 0.1316(12) 0.1729(17) 1.1790(7) 0.096(10) Uani 1 d D
C562 C -0.0030(20) 0.0131(14) 1.1831(7) 0.099(11) Uani 1 d D
C301 C -0.1729(14) -0.1240(13) 1.0602(6) 0.0540(7) Uiso 1 d D
C302 C -0.2485(13) -0.1206(12) 1.0739(6) 0.0540(7) Uiso 1 d D
C303 C -0.2818(13) -0.1616(12) 1.1062(6) 0.0540(7) Uiso 1 d D
C304 C -0.2363(14) -0.2074(13) 1.1272(6) 0.0540(7) Uiso 1 d D
C305 C -0.1618(14) -0.2122(14) 1.1129(6) 0.0540(7) Uiso 1 d D
C306 C -0.1270(14) -0.1714(14) 1.0792(6) 0.0540(7) Uiso 1 d D
C307 C -0.2717(13) -0.2607(13) 1.1617(6) 0.0540(7) Uiso 1 d D
C308 C -0.1985(18) -0.2353(22) 1.1987(9) 0.142(2) Uiso 1 d D
C309 C -0.3097(21) -0.3618(17) 1.1414(10) 0.142(2) Uiso 1 d D
C310 C -0.3534(18) -0.2484(22) 1.1735(11) 0.142(2) Uiso 1 d D
C311 C -0.0476(13) -0.1823(13) 1.0655(6) 0.040(2) Uiso 1 d .
C312 C 0.0428(14) -0.1115(14) 1.0859(6) 0.0540(7) Uiso 1 d D
C313 C 0.0896(14) -0.1185(13) 1.1214(6) 0.0540(7) Uiso 1 d D
C314 C 0.1799(14) -0.0580(13) 1.1431(6) 0.0540(7) Uiso 1 d D
C315 C 0.2227(14) 0.0162(14) 1.1239(7) 0.0540(7) Uiso 1 d D
C316 C 0.1818(15) 0.0271(14) 1.0884(7) 0.0540(7) Uiso 1 d D
C317 C 0.0919(15) -0.0355(15) 1.0683(7) 0.0540(7) Uiso 1 d D
C318 C 0.2262(13) -0.0781(13) 1.1826(6) 0.0540(7) Uiso 1 d D
C319 C 0.1807(21) -0.1735(16) 1.1901(11) 0.142(2) Uiso 1 d D
C320 C 0.2391(22) -0.0113(18) 1.2208(10) 0.142(2) Uiso 1 d D
C321 C 0.3211(18) -0.0699(22) 1.1758(11) 0.142(2) Uiso 1 d D
C322 C 0.2378(13) 0.1060(13) 1.0698(6) 0.040(2) Uiso 1 d .
C323 C 0.2383(13) 0.1991(14) 1.0857(6) 0.0540(7) Uiso 1 d D
C324 C 0.3071(13) 0.2559(14) 1.1220(6) 0.0540(7) Uiso 1 d D
C325 C 0.3102(12) 0.3439(14) 1.1361(5) 0.0540(7) Uiso 1 d D
C326 C 0.2530(14) 0.3726(15) 1.1164(6) 0.0540(7) Uiso 1 d D
C327 C 0.1813(14) 0.3107(15) 1.0793(6) 0.0540(7) Uiso 1 d D
C328 C 0.1761(15) 0.2258(15) 1.0657(7) 0.0540(7) Uiso 1 d D
C329 C 0.3854(12) 0.4054(13) 1.1760(6) 0.0540(7) Uiso 1 d D
C330 C 0.3579(22) 0.3717(21) 1.2146(9) 0.142(2) Uiso 1 d D
C331 C 0.4018(23) 0.5027(17) 1.1816(11) 0.142(2) Uiso 1 d D
C332 C 0.4755(19) 0.4023(22) 1.1725(11) 0.142(2) Uiso 1 d D
C333 C 0.1234(13) 0.3449(13) 1.0548(6) 0.040(2) Uiso 1 d .
C334 C 0.0518(13) 0.3611(14) 1.0771(5) 0.0540(7) Uiso 1 d D
C335 C 0.0406(13) 0.4383(14) 1.0745(5) 0.0540(7) Uiso 1 d D
C336 C -0.0309(13) 0.4523(13) 1.0928(5) 0.0540(7) Uiso 1 d D
C337 C -0.0831(14) 0.3874(15) 1.1119(6) 0.0540(7) Uiso 1 d D
C338 C -0.0725(14) 0.3097(15) 1.1145(6) 0.0540(7) Uiso 1 d D
C339 C -0.0057(14) 0.2954(15) 1.0940(6) 0.0540(7) Uiso 1 d D
C340 C -0.0453(13) 0.5368(13) 1.0869(6) 0.0540(7) Uiso 1 d D
C341 C -0.0634(22) 0.5469(25) 1.0421(7) 0.142(2) Uiso 1 d D
C342 C 0.0425(16) 0.6135(23) 1.1095(9) 0.142(2) Uiso 1 d D
C343 C -0.1184(18) 0.5488(25) 1.1070(9) 0.142(2) Uiso 1 d D
C344 C -0.1290(13) 0.2415(13) 1.1393(6) 0.040(2) Uiso 1 d .
C345 C -0.2136(15) 0.1675(14) 1.1146(6) 0.0540(7) Uiso 1 d D
C346 C -0.3011(15) 0.1686(14) 1.1127(5) 0.0540(7) Uiso 1 d D
C347 C -0.3856(13) 0.0952(14) 1.0924(5) 0.0540(7) Uiso 1 d D
C348 C -0.3852(14) 0.0116(14) 1.0713(6) 0.0540(7) Uiso 1 d D
C349 C -0.3020(15) 0.0053(15) 1.0732(6) 0.0540(7) Uiso 1 d D
C350 C -0.2188(15) 0.0795(15) 1.0918(6) 0.0540(7) Uiso 1 d D
C351 C -0.4774(13) 0.0990(13) 1.0902(6) 0.0540(7) Uiso 1 d D
C352 C -0.5133(24) 0.0974(22) 1.0479(7) 0.142(2) Uiso 1 d D
C353 C -0.5344(24) 0.0206(17) 1.1078(10) 0.142(2) Uiso 1 d D
C354 C -0.4695(25) 0.1806(17) 1.1218(9) 0.142(2) Uiso 1 d D
C355 C -0.3034(13) -0.0838(13) 1.0499(6) 0.040(2) Uiso 1 d .
O610 O -0.3070(15) -0.2427(15) 0.5299(10) 0.311(5) Uiso 1 d D
C611 C -0.2610(19) -0.2983(17) 0.5364(17) 0.311(5) Uiso 1 d D
C612 C -0.3224(24) -0.3843(24) 0.4946(18) 0.311(5) Uiso 1 d D
C613 C -0.4228(37) -0.3852(43) 0.4795(19) 0.311(5) Uiso 1 d D
C614 C -0.4175(23) -0.3021(32) 0.5142(19) 0.311(5) Uiso 1 d D
O620 O 0.2064(12) -0.0473(24) 0.7928(12) 0.311(5) Uiso 1 d D
C621 C 0.2922(24) -0.0604(31) 0.8030(16) 0.311(5) Uiso 1 d D
C622 C 0.3515(16) -0.0018(40) 0.7762(17) 0.311(5) Uiso 1 d D
C623 C 0.2866(38) 0.0228(41) 0.7432(16) 0.311(5) Uiso 1 d D
C624 C 0.1976(31) 0.0031(45) 0.7618(20) 0.311(5) Uiso 1 d D
O630 O 0.0096(14) -0.2005(17) 0.7367(14) 0.311(5) Uiso 1 d D
C631 C -0.0221(29) -0.2833(31) 0.7555(14) 0.311(5) Uiso 1 d D
C632 C 0.0179(39) -0.3405(22) 0.7293(20) 0.311(5) Uiso 1 d D
C633 C 0.0594(41) -0.2913(39) 0.6948(18) 0.311(5) Uiso 1 d D
C634 C 0.0468(48) -0.1984(36) 0.6997(18) 0.311(5) Uiso 1 d D
O640 O -0.3817(12) 0.2490(27) 1.3068(10) 0.311(5) Uiso 1 d D
C641 C -0.4385(31) 0.2946(31) 1.3129(14) 0.311(5) Uiso 1 d D
C642 C -0.5135(20) 0.2507(36) 1.2699(18) 0.311(5) Uiso 1 d D
C643 C -0.4837(37) 0.1885(42) 1.2409(11) 0.311(5) Uiso 1 d D
C644 C -0.4077(40) 0.1733(38) 1.2696(18) 0.311(5) Uiso 1 d D
O650 O -0.3764(13) -0.4579(18) 0.9774(14) 0.311(5) Uiso 1 d D
C651 C -0.3280(23) -0.3678(31) 1.0062(14) 0.311(5) Uiso 1 d D
C652 C -0.3919(37) -0.3221(22) 0.9927(20) 0.311(5) Uiso 1 d D
C653 C -0.4671(33) -0.3881(37) 0.9534(19) 0.311(5) Uiso 1 d D
C654 C -0.4558(37) -0.4794(30) 0.9449(16) 0.311(5) Uiso 1 d D
O660 O 0.4989(22) 0.1286(21) 0.6953(10) 0.311(5) Uiso 1 d D
C661 C 0.4393(18) 0.1662(33) 0.7116(16) 0.311(5) Uiso 1 d D
C662 C 0.4999(27) 0.2232(33) 0.7564(14) 0.311(5) Uiso 1 d D
C663 C 0.5880(30) 0.2083(42) 0.7630(12) 0.311(5) Uiso 1 d D
C664 C 0.5720(33) 0.1247(40) 0.7260(18) 0.311(5) Uiso 1 d D
O670 O -0.2777(16) -0.5645(29) 1.1879(8) 0.311(5) Uiso 1 d D
C671 C -0.2631(23) -0.4915(27) 1.2252(17) 0.311(5) Uiso 1 d D
C672 C -0.2035(40) -0.5100(37) 1.2595(9) 0.311(5) Uiso 1 d D
C673 C -0.1760(36) -0.5854(42) 1.2382(17) 0.311(5) Uiso 1 d D
C674 C -0.2337(47) -0.6230(36) 1.1913(16) 0.311(5) Uiso 1 d D
O680 O 0.2407(15) -0.4106(27) 0.4287(11) 0.311(5) Uiso 1 d D
C681 C 0.2406(35) -0.4407(28) 0.3840(14) 0.311(5) Uiso 1 d D
C682 C 0.3271(35) -0.3633(42) 0.3772(13) 0.311(5) Uiso 1 d D
C683 C 0.3712(32) -0.2872(30) 0.4207(18) 0.311(5) Uiso 1 d D
C684 C 0.3110(43) -0.3202(35) 0.4526(13) 0.311(5) Uiso 1 d D
O690 O 0.1233(23) 0.4863(20) 1.1959(12) 0.384(30) Uiso 1 d D
C691 C 0.1422(37) 0.5820(28) 1.2018(20) 0.759(132) Uiso 1 d D
C692 C 0.2268(52) 0.6238(19) 1.2421(21) 0.472(64) Uiso 1 d D
C693 C 0.2183(33) 0.5418(34) 1.2636(12) 0.228(24) Uiso 1 d D
C694 C 0.1609(45) 0.4507(21) 1.2280(20) 0.332(39) Uiso 1 d D
O700 O -0.4045(22) 0.2371(16) 0.9271(14) 0.348(26) Uiso 1 d D
C701 C -0.3107(27) 0.2975(36) 0.9503(16) 0.346(41) Uiso 1 d D
C702 C -0.2845(27) 0.3778(27) 0.9272(21) 0.312(35) Uiso 1 d D
C703 C -0.3617(51) 0.3445(43) 0.8842(20) 0.428(55) Uiso 1 d D
C704 C -0.4382(36) 0.2532(44) 0.8861(19) 0.374(46) Uiso 1 d D

loop_
_atom_type_symbol
_atom_type_description
_atom_type_scat_dispersion_real
_atom_type_scat_dispersion_imag
_atom_type_scat_source
C C 0.0033 0.0016 'International Tables Vol C Tables 4.2.6.8 and 6.1.1.4'
H H 0.0000 0.0000 'International Tables Vol C Tables 4.2.6.8 and 6.1.1.4'
O O 0.0106 0.0060 'International Tables Vol C Tables 4.2.6.8 and 6.1.1.4'
Eu Eu -0.1578 3.6682 'International Tables Vol C Tables 4.2.6.8 and 6.1.1.4'
S S 0.1246 0.1234 'International Tables Vol C Tables 4.2.6.8 and 6.1.1.4'

loop_
_geom_angle_atom_site_label_1
_geom_angle_atom_site_label_2
_geom_angle_atom_site_label_3
_geom_angle
_geom_angle_site_symmetry_1
_geom_angle_site_symmetry_3
O105 Eu1 O501 75.9(5) 2_556 .
O105 Eu1 O101 78.3(4) 2_556 .
O501 Eu1 O101 101.3(5) . .
O105 Eu1 O104 79.2(4) 2_556 .
O501 Eu1 O104 100.0(5) . .
O101 Eu1 O104 144.0(4) . .
O105 Eu1 O502 147.0(4) 2_556 .
O501 Eu1 O502 137.1(5) . .
O101 Eu1 O502 93.6(4) . .
O104 Eu1 O502 90.3(4) . .
O105 Eu1 O105 70.9(4) 2_556 .
O501 Eu1 O105 146.8(5) . .
O101 Eu1 O105 73.3(4) . .
O104 Eu1 O105 73.0(4) . .
O502 Eu1 O105 76.1(4) . .
O105 Eu1 O102 139.9(4) 2_556 .
O501 Eu1 O102 75.8(5) . .
O101 Eu1 O102 80.2(4) . .
O104 Eu1 O102 133.5(4) . .
O502 Eu1 O102 67.4(4) . .
O105 Eu1 O102 132.9(4) . .
O105 Eu1 O103 138.5(4) 2_556 .
O501 Eu1 O103 74.3(5) . .
O101 Eu1 O103 135.6(4) . .
O104 Eu1 O103 78.3(4) . .
O502 Eu1 O103 67.1(4) . .
O105 Eu1 O103 132.7(4) . .
O102 Eu1 O103 55.6(4) . .
O105 Eu1 Eu1 36.8(3) 2_556 2_556
O501 Eu1 Eu1 112.7(4) . 2_556
O101 Eu1 Eu1 72.3(3) . 2_556
O104 Eu1 Eu1 72.7(3) . 2_556
O502 Eu1 Eu1 110.2(3) . 2_556
O105 Eu1 Eu1 34.1(3) . 2_556
O102 Eu1 Eu1 152.3(3) . 2_556
O103 Eu1 Eu1 151.0(3) . 2_556
C101 O101 Eu1 121.5(10) . .
C150 O102 Eu1 139.0(11) . .
C139 O103 Eu1 141.5(12) . .
C128 O104 Eu1 124.8(11) . .
C117 O105 Eu1 135.7(12) . 2_556
C117 O105 Eu1 115.3(12) . .
Eu1 O105 Eu1 109.1(4) 2_556 .
O501 S1 C512 110.1(13) . .
O501 S1 C511 110.3(18) . .
C512 S1 C511 98.9(11) . .
S1 O501 Eu1 168.8(11) . .
O502 S2 C521 105.3(11) . .
O502 S2 C522 106.0(13) . .
C521 S2 C522 99.1(9) . .
S2 O502 Eu1 136.2(8) . .
C102 C101 O101 123.1(20) . .
C102 C101 C106 119.9(20) . .
O101 C101 C106 117.0(19) . .
C101 C102 C103 120.8(21) . .
C101 C102 C111 121.4(19) . .
C103 C102 C111 117.9(19) . .
C102 C103 C104 122.5(20) . .
C103 C104 C105 118.4(18) . .
C103 C104 C107 122.2(19) . .
C105 C104 C107 119.3(19) . .
C104 C105 C106 117.1(20) . .
C101 C106 C105 121.2(20) . .
C101 C106 C155 120.3(19) . .
C105 C106 C155 118.4(19) . .
C108 C107 C109 109.2(18) . .
C108 C107 C110 108.6(18) . .
C109 C107 C110 108.3(18) . .
C108 C107 C104 107.3(20) . .
C109 C107 C104 110.3(19) . .
C110 C107 C104 113.2(20) . .
C112 C111 C102 116.8(15) . .
C113 C112 C117 116.5(18) . .
C113 C112 C111 120.9(18) . .
C117 C112 C111 122.6(18) . .
C114 C113 C112 124.7(19) . .
C115 C114 C113 116.3(18) . .
C115 C114 C118 123.3(18) . .
C113 C114 C118 120.4(18) . .
C116 C115 C114 125.3(20) . .
C115 C116 C117 116.0(18) . .
C115 C116 C122 121.6(19) . .
C117 C116 C122 122.2(17) . .
O105 C117 C112 120.5(17) . .
O105 C117 C116 118.2(16) . .
C112 C117 C116 121.2(15) . .
C120 C118 C121 111.0(18) . .
C120 C118 C119 110.5(18) . .
C121 C118 C119 104.2(18) . .
C120 C118 C114 108.6(20) . .
C121 C118 C114 110.0(19) . .
C119 C118 C114 112.5(20) . .
C116 C122 C123 120.4(16) . .
C128 C123 C124 121.5(20) . .
C128 C123 C122 121.2(19) . .
C124 C123 C122 117.2(18) . .
C125 C124 C123 120.4(19) . .
C124 C125 C126 121.2(18) . .
C124 C125 C129 120.2(19) . .
C126 C125 C129 118.5(19) . .
C127 C126 C125 116.8(20) . .
C126 C127 C128 120.7(20) . .
C126 C127 C133 119.2(20) . .
C128 C127 C133 119.2(19) . .
O104 C128 C123 121.8(20) . .
O104 C128 C127 118.9(19) . .
C123 C128 C127 119.3(20) . .
C130 C129 C132 112.9(19) . .
C130 C129 C125 111.1(19) . .
C132 C129 C125 114.6(21) . .
C130 C129 C131 108.7(18) . .
C132 C129 C131 104.3(17) . .
C125 C129 C131 104.5(18) . .
C127 C133 C134 112.9(16) . .
C139 C134 C135 119.6(21) . .
C139 C134 C133 121.9(20) . .
C135 C134 C133 118.2(18) . .
C134 C135 C136 120.5(19) . .
C137 C136 C135 118.1(19) . .
C137 C136 C140 120.1(19) . .
C135 C136 C140 121.7(18) . .
C136 C137 C138 126.0(21) . .
C137 C138 C139 113.2(19) . .
C137 C138 C144 124.1(20) . .
C139 C138 C144 122.3(20) . .
O103 C139 C134 122.3(21) . .
O103 C139 C138 115.3(19) . .
C134 C139 C138 122.5(21) . .
C141 C140 C143 118.4(19) . .
C141 C140 C136 106.0(20) . .
C143 C140 C136 106.6(20) . .
C141 C140 C142 104.0(17) . .
C143 C140 C142 109.1(18) . .
C136 C140 C142 113.0(21) . .
C145 C144 C138 113.9(15) . .
C146 C145 C144 120.8(20) . .
C146 C145 C150 117.4(19) . .
C144 C145 C150 121.6(19) . .
C147 C146 C145 121.8(20) . .
C146 C147 C148 118.5(19) . .
C146 C147 C151 123.3(20) . .
C148 C147 C151 118.2(18) . .
C149 C148 C147 122.0(19) . .
C148 C149 C150 120.2(22) . .
C148 C149 C155 120.2(19) . .
C150 C149 C155 119.2(20) . .
O102 C150 C149 123.1(21) . .
O102 C150 C145 117.1(19) . .
C149 C150 C145 119.7(21) . .
C153 C151 C152 118.2(20) . .
C153 C151 C147 108.1(19) . .
C152 C151 C147 111.8(21) . .
C153 C151 C154 106.7(17) . .
C152 C151 C154 101.6(17) . .
C147 C151 C154 110.0(20) . .
C106 C155 C149 116.7(16) . .
O505 Eu3 O301 99.6(5) . .
O505 Eu3 O305 75.0(5) . 2_557
O301 Eu3 O305 78.7(4) . 2_557
O505 Eu3 O304 102.1(5) . .
O301 Eu3 O304 144.1(4) . .
O305 Eu3 O304 79.8(4) 2_557 .
O505 Eu3 O506 136.9(4) . .
O301 Eu3 O506 90.5(4) . .
O305 Eu3 O506 148.0(4) 2_557 .
O304 Eu3 O506 92.8(4) . .
O505 Eu3 O305 147.7(4) . .
O301 Eu3 O305 73.2(4) . .
O305 Eu3 O305 72.7(5) 2_557 .
O304 Eu3 O305 73.1(4) . .
O506 Eu3 O305 75.3(4) . .
O505 Eu3 O303 75.5(5) . .
O301 Eu3 O303 134.3(4) . .
O305 Eu3 O303 139.0(4) 2_557 .
O304 Eu3 O303 79.3(4) . .
O506 Eu3 O303 67.9(4) . .
O305 Eu3 O303 132.2(4) . .
O505 Eu3 O302 73.9(5) . .
O301 Eu3 O302 79.5(4) . .
O305 Eu3 O302 138.0(4) 2_557 .
O304 Eu3 O302 134.1(4) . .
O506 Eu3 O302 66.9(4) . .
O305 Eu3 O302 132.6(4) . .
O303 Eu3 O302 55.2(4) . .
O505 Eu3 Eu3 112.8(3) . 2_557
O301 Eu3 Eu3 72.3(3) . 2_557
O305 Eu3 Eu3 37.8(3) 2_557 2_557
O304 Eu3 Eu3 73.0(3) . 2_557
O506 Eu3 Eu3 110.2(3) . 2_557
O305 Eu3 Eu3 34.9(3) . 2_557
O303 Eu3 Eu3 152.1(3) . 2_557
O302 Eu3 Eu3 151.7(3) . 2_557
C301 O301 Eu3 123.1(10) . .
C350 O302 Eu3 141.4(12) . .
C339 O303 Eu3 139.2(11) . .
C328 O304 Eu3 122.5(11) . .
C317 O305 Eu3 135.8(13) . 2_557
C317 O305 Eu3 116.9(12) . .
Eu3 O305 Eu3 107.3(5) 2_557 .
O505 S5 C551 109.7(15) . .
O505 S5 C552 108.4(15) . .
C551 S5 C552 97.4(16) . .
S5 O505 Eu3 168.6(9) . .
O506 S6 C561 103.9(10) . .
O506 S6 C562 105.6(10) . .
C561 S6 C562 97.3(12) . .
S6 O506 Eu3 136.6(8) . .
O301 C301 C302 119.6(21) . .
O301 C301 C306 119.7(19) . .
C302 C301 C306 120.7(20) . .
C303 C302 C301 121.9(22) . .
C303 C302 C355 117.6(19) . .
C301 C302 C355 120.0(19) . .
C302 C303 C304 119.5(20) . .
C305 C304 C303 118.4(19) . .
C305 C304 C307 117.8(20) . .
C303 C304 C307 123.5(19) . .
C304 C305 C306 123.0(21) . .
C305 C306 C301 116.5(20) . .
C305 C306 C311 118.7(20) . .
C301 C306 C311 124.8(19) . .
C308 C307 C310 112.1(18) . .
C308 C307 C309 110.9(19) . .
C310 C307 C309 104.9(17) . .
C308 C307 C304 111.2(20) . .
C310 C307 C304 110.8(21) . .
C309 C307 C304 106.7(19) . .
C312 C311 C306 116.6(16) . .
C313 C312 C317 115.2(19) . .
C313 C312 C311 120.9(19) . .
C317 C312 C311 123.6(20) . .
C312 C313 C314 127.1(20) . .
C315 C314 C313 113.8(19) . .
C315 C314 C318 125.2(18) . .
C313 C314 C318 121.0(18) . .
C316 C315 C314 122.8(20) . .
C315 C316 C317 120.8(21) . .
C315 C316 C322 117.1(19) . .
C317 C316 C322 122.0(20) . .
O305 C317 C316 120.3(19) . .
O305 C317 C312 119.3(19) . .
C316 C317 C312 120.4(21) . .
C320 C318 C319 110.1(18) . .
C320 C318 C314 110.2(20) . .
C319 C318 C314 116.6(20) . .
C320 C318 C321 109.1(18) . .
C319 C318 C321 102.4(18) . .
C314 C318 C321 108.0(19) . .
C316 C322 C323 117.4(16) . .
C328 C323 C324 122.3(21) . .
C328 C323 C322 122.2(19) . .
C324 C323 C322 115.6(19) . .
C323 C324 C325 116.0(20) . .
C326 C325 C324 122.9(19) . .
C326 C325 C329 121.5(20) . .
C324 C325 C329 115.6(19) . .
C325 C326 C327 119.4(20) . .
C328 C327 C326 118.6(21) . .
C328 C327 C333 121.4(20) . .
C326 C327 C333 119.7(19) . .
O304 C328 C327 119.3(21) . .
O304 C328 C323 119.9(20) . .
C327 C328 C323 120.8(21) . .
C331 C329 C330 109.0(18) . .
C331 C329 C332 107.4(18) . .
C330 C329 C332 108.1(18) . .
C331 C329 C325 112.2(21) . .
C330 C329 C325 109.6(18) . .
C332 C329 C325 110.4(19) . .
C327 C333 C334 115.7(16) . .
C339 C334 C335 120.6(21) . .
C339 C334 C333 120.6(21) . .
C335 C334 C333 118.3(19) . .
C334 C335 C336 119.5(19) . .
C337 C336 C335 117.8(20) . .
C337 C336 C340 124.1(19) . .
C335 C336 C340 118.0(18) . .
C336 C337 C338 123.0(21) . .
C337 C338 C339 117.7(20) . .
C337 C338 C344 120.9(19) . .
C339 C338 C344 121.4(21) . .
C334 C339 O303 123.2(20) . .
C334 C339 C338 120.9(22) . .
O303 C339 C338 115.9(19) . .
C342 C340 C341 108.3(18) . .
C342 C340 C343 106.6(18) . .
C341 C340 C343 106.5(19) . .
C342 C340 C336 103.4(20) . .
C341 C340 C336 115.8(20) . .
C343 C340 C336 115.7(21) . .
C345 C344 C338 115.4(16) . .
C346 C345 C344 123.2(19) . .
C346 C345 C350 113.6(19) . .
C344 C345 C350 122.9(20) . .
C347 C346 C345 125.1(20) . .
C346 C347 C348 118.0(19) . .
C346 C347 C351 124.0(19) . .
C348 C347 C351 118.0(18) . .
C349 C348 C347 119.6(19) . .
C350 C349 C348 121.6(21) . .
C350 C349 C355 119.7(20) . .
C348 C349 C355 118.4(19) . .
O302 C350 C349 125.3(20) . .
O302 C350 C345 112.8(18) . .
C349 C350 C345 121.8(21) . .
C352 C351 C353 115.1(19) . .
C352 C351 C354 112.9(20) . .
C353 C351 C354 102.3(17) . .
C352 C351 C347 109.4(20) . .
C353 C351 C347 105.3(20) . .
C354 C351 C347 111.5(21) . .
C302 C355 C349 115.9(16) . .
C611 O610 C614 112.6(21) . .
O610 C611 C612 98.1(21) . .
C613 C612 C611 109.7(17) . .
C614 C613 C612 101.9(25) . .
C613 C614 O610 100.9(23) . .
C624 O620 C621 120.4(11) . .
O620 C621 C622 101.2(11) . .
C621 C622 C623 107.9(13) . .
C624 C623 C622 105.1(13) . .
O620 C624 C623 102.5(12) . .
C634 O630 C631 121.7(13) . .
O630 C631 C632 99.6(10) . .
C633 C632 C631 109.6(10) . .
C632 C633 C634 107.1(10) . .
O630 C634 C633 101.0(11) . .
C641 O640 C644 121.1(13) . .
O640 C641 C642 101.5(10) . .
C643 C642 C641 107.2(11) . .
C642 C643 C644 107.6(14) . .
O640 C644 C643 99.6(13) . .
C654 O650 C651 121.3(12) . .
O650 C651 C652 100.8(10) . .
C653 C652 C651 108.4(11) . .
C652 C653 C654 107.8(10) . .
O650 C654 C653 101.3(10) . .
C661 O660 C664 118.7(18) . .
O660 C661 C662 100.7(10) . .
C663 C662 C661 108.6(10) . .
C662 C663 C664 107.0(14) . .
O660 C664 C663 98.6(16) . .
C674 O670 C671 120.5(11) . .
O670 C671 C672 101.2(10) . .
C671 C672 C673 108.8(11) . .
C674 C673 C672 106.6(11) . .
O670 C674 C673 102.3(10) . .
C681 O680 C684 119.3(12) . .
O680 C681 C682 102.5(10) . .
C681 C682 C683 107.6(10) . .
C684 C683 C682 107.9(10) . .
O680 C684 C683 102.6(10) . .
C694 O690 C691 122.2(14) . .
O690 C691 C692 99.4(15) . .
C693 C692 C691 105.6(19) . .
C692 C693 C694 106.7(16) . .
O690 C694 C693 100.4(12) . .
C701 O700 C704 119.1(15) . .
O700 C701 C702 102.0(13) . .
C701 C702 C703 106.8(13) . .
C704 C703 C702 107.8(11) . .
O700 C704 C703 102.4(11) . .

loop_
_geom_bond_atom_site_label_1
_geom_bond_atom_site_label_2
_geom_bond_distance
_geom_bond_site_symmetry_2
Eu1 O105 2.314(14) 2_556
Eu1 O501 2.317(11) .
Eu1 O101 2.340(11) .
Eu1 O104 2.355(13) .
Eu1 O502 2.363(11) .
Eu1 O105 2.471(14) .
Eu1 O102 2.527(13) .
Eu1 O103 2.58(2) .
Eu1 Eu1 3.899(2) 2_556
O101 C101 1.38(2) .
O102 C150 1.34(2) .
O103 C139 1.32(3) .
O104 C128 1.33(2) .
O105 C117 1.399(5) .
O105 Eu1 2.315(14) 2_556
S1 O501 1.506(9) .
S1 C512 1.767(9) .
S1 C511 1.79(3) .
S2 O502 1.516(8) .
S2 C521 1.76(2) .
S2 C522 1.78(2) .
C101 C102 1.35(3) .
C101 C106 1.40(3) .
C102 C103 1.38(3) .
C102 C111 1.54(3) .
C103 C104 1.40(3) .
C104 C105 1.43(3) .
C104 C107 1.55(2) .
C105 C106 1.45(3) .
C106 C155 1.54(3) .
C107 C108 1.50(2) .
C107 C109 1.50(2) .
C107 C110 1.50(2) .
C111 C112 1.47(3) .
C112 C113 1.38(3) .
C112 C117 1.40(3) .
C113 C114 1.38(3) .
C114 C115 1.38(3) .
C114 C118 1.58(2) .
C115 C116 1.35(3) .
C116 C117 1.46(3) .
C116 C122 1.48(3) .
C118 C120 1.45(2) .
C118 C121 1.52(2) .
C118 C119 1.52(2) .
C122 C123 1.53(3) .
C123 C128 1.39(3) .
C123 C124 1.41(3) .
C124 C125 1.38(3) .
C125 C126 1.48(3) .
C125 C129 1.54(2) .
C126 C127 1.42(3) .
C127 C128 1.45(3) .
C127 C133 1.48(3) .
C129 C130 1.47(2) .
C129 C132 1.50(2) .
C129 C131 1.54(2) .
C133 C134 1.53(3) .
C134 C139 1.39(3) .
C134 C135 1.43(3) .
C135 C136 1.44(3) .
C136 C137 1.37(3) .
C136 C140 1.53(2) .
C137 C138 1.44(3) .
C138 C139 1.49(3) .
C138 C144 1.51(3) .
C140 C141 1.44(2) .
C140 C143 1.45(2) .
C140 C142 1.55(2) .
C144 C145 1.46(3) .
C145 C146 1.46(3) .
C145 C150 1.48(3) .
C146 C147 1.36(3) .
C147 C148 1.47(3) .
C147 C151 1.55(2) .
C148 C149 1.37(3) .
C149 C150 1.40(3) .
C149 C155 1.54(3) .
C151 C153 1.46(2) .
C151 C152 1.46(2) .
C151 C154 1.55(2) .
Eu3 O505 2.318(11) .
Eu3 O301 2.326(12) .
Eu3 O305 2.328(13) 2_557
Eu3 O304 2.337(13) .
Eu3 O506 2.360(11) .
Eu3 O305 2.492(13) .
Eu3 O303 2.547(12) .
Eu3 O302 2.556(12) .
Eu3 Eu3 3.883(2) 2_557
O301 C301 1.37(2) .
O302 C350 1.31(2) .
O303 C339 1.36(2) .
O304 C328 1.36(2) .
O305 C317 1.38(2) .
O305 Eu3 2.328(13) 2_557
S5 O505 1.517(9) .
S5 C551 1.70(2) .
S5 C552 1.86(2) .
S6 O506 1.521(8) .
S6 C561 1.77(2) .
S6 C562 1.81(2) .
C301 C302 1.39(3) .
C301 C306 1.43(3) .
C302 C303 1.38(3) .
C302 C355 1.48(3) .
C303 C304 1.44(3) .
C304 C305 1.39(3) .
C304 C307 1.55(2) .
C305 C306 1.43(3) .
C306 C311 1.50(3) .
C307 C308 1.47(2) .
C307 C310 1.53(2) .
C307 C309 1.53(2) .
C311 C312 1.45(3) .
C312 C313 1.35(3) .
C312 C317 1.43(3) .
C313 C314 1.42(3) .
C314 C315 1.42(3) .
C314 C318 1.55(2) .
C315 C316 1.33(3) .
C316 C317 1.41(3) .
C316 C322 1.52(3) .
C318 C320 1.47(2) .
C318 C319 1.51(2) .
C318 C321 1.56(2) .
C322 C323 1.55(3) .
C323 C328 1.39(3) .
C323 C324 1.42(3) .
C324 C325 1.44(3) .
C325 C326 1.35(3) .
C325 C329 1.56(2) .
C326 C327 1.48(3) .
C327 C328 1.37(3) .
C327 C333 1.49(3) .
C329 C331 1.49(2) .
C329 C330 1.49(2) .
C329 C332 1.52(2) .
C333 C334 1.55(3) .
C334 C339 1.35(3) .
C334 C335 1.37(3) .
C335 C336 1.47(3) .
C336 C337 1.36(3) .
C336 C340 1.54(2) .
C337 C338 1.38(3) .
C338 C339 1.44(3) .
C338 C344 1.54(3) .
C340 C342 1.48(2) .
C340 C341 1.50(2) .
C340 C343 1.51(2) .
C344 C345 1.45(3) .
C345 C346 1.44(3) .
C345 C350 1.50(3) .
C346 C347 1.41(3) .
C347 C348 1.46(3) .
C347 C351 1.53(2) .
C348 C349 1.41(3) .
C349 C350 1.39(3) .
C349 C355 1.55(3) .
C351 C352 1.42(2) .
C351 C353 1.49(2) .
C351 C354 1.53(2) .
O610 C611 1.43(3) .
O610 C614 1.64(3) .
C611 C612 1.68(4) .
C612 C613 1.65(4) .
C613 C614 1.62(4) .
O620 C624 1.42(3) .
O620 C621 1.51(3) .
C621 C622 1.53(3) .
C622 C623 1.62(3) .
C623 C624 1.59(3) .
O630 C634 1.42(3) .
O630 C631 1.50(3) .
C631 C632 1.58(3) .
C632 C633 1.54(3) .
C633 C634 1.62(3) .
O640 C641 1.44(3) .
O640 C644 1.49(3) .
C641 C642 1.60(3) .
C642 C643 1.57(3) .
C643 C644 1.59(3) .
O650 C654 1.45(3) .
O650 C651 1.47(3) .
C651 C652 1.58(3) .
C652 C653 1.56(3) .
C653 C654 1.58(3) .
O660 C661 1.47(3) .
O660 C664 1.49(3) .
C661 C662 1.58(3) .
C662 C663 1.56(3) .
C663 C664 1.61(3) .
O670 C674 1.43(3) .
O670 C671 1.51(3) .
C671 C672 1.54(3) .
C672 C673 1.59(3) .
C673 C674 1.58(3) .
O680 C681 1.47(3) .
O680 C684 1.48(3) .
C681 C682 1.54(3) .
C682 C683 1.62(3) .
C683 C684 1.53(3) .
O690 C694 1.46(3) .
O690 C691 1.46(3) .
C691 C692 1.62(3) .
C692 C693 1.58(3) .
C693 C694 1.60(3) .
O700 C701 1.47(3) .
O700 C704 1.48(3) .
C701 C702 1.55(3) .
C702 C703 1.62(3) .
C703 C704 1.53(3) .
